data_7700131
loop_
_publ_author_name
'Karmis, Rebecca E.'
'Carrara, Serena'
'Baxter, Amy A.'
'Hogan, Conor F.'
'Hulett, Mark D.'
'Barnard, Peter J.'

_publ_section_title
;
 Luminescent iridium(iii) complexes of N-heterocyclic carbene ligands
 prepared using the 'click reaction'.
;
_journal_issue 27
_journal_name_full 'Dalton transactions (Cambridge, England : 2003)'
_journal_page_first 9998
_journal_page_last 10010
_journal_paper_doi 10.1039/c9dt01362h
_journal_volume 48
_journal_year 2019
_chemical_formula_moiety '2(I), C16 H21 N5'
_chemical_formula_sum 'C16 H21 I2 N5'
_chemical_formula_weight 537.18
_space_group_crystal_system triclinic
_space_group_IT_number 2
_space_group_name_Hall '-P 1'
_space_group_name_H-M_alt 'P -1'
_symmetry_space_group_name_Hall '-P 1'
_symmetry_space_group_name_H-M 'P -1'
_atom_sites_solution_hydrogens geom
_atom_sites_solution_primary heavy
_audit_creation_date 2019-01-21
_audit_creation_method
;
Olex2 1.2
(compiled 2018.05.29 svn.r3508 for OlexSys, GUI svn.r5506)
;
_audit_update_record
;
2019-03-25 deposited with the CCDC.    2019-05-24 downloaded from the CCDC.
;
_cell_angle_alpha 99.443(5)
_cell_angle_beta 92.342(4)
_cell_angle_gamma 101.879(5)
_cell_formula_units_Z 4
_cell_length_a 11.1054(5)
_cell_length_b 11.9823(9)
_cell_length_c 15.3663(9)
_cell_measurement_reflns_used 9005
_cell_measurement_temperature 173
_cell_measurement_theta_max 30.2680
_cell_measurement_theta_min 4.4510
_cell_volume 1968.0(2)
_computing_molecular_graphics 'Olex2 (Dolomanov et al., 2009)'
_computing_publication_material 'Olex2 (Dolomanov et al., 2009)'
_computing_structure_refinement 'ShelXL (Sheldrick, 2015)'
_computing_structure_solution 'ShelXS (Sheldrick, 2008)'
_diffrn_ambient_temperature 173
_diffrn_measured_fraction_theta_full 0.998
_diffrn_measured_fraction_theta_max 0.998
_diffrn_measurement_device_type 'Rigaku Oxford Diffraction SuperNova'
_diffrn_radiation_type MoK\a
_diffrn_radiation_wavelength 0.71073
_diffrn_reflns_av_R_equivalents 0.0272
_diffrn_reflns_av_unetI/netI 0.0345
_diffrn_reflns_Laue_measured_fraction_full 0.998
_diffrn_reflns_Laue_measured_fraction_max 0.998
_diffrn_reflns_limit_h_max 13
_diffrn_reflns_limit_h_min -13
_diffrn_reflns_limit_k_max 14
_diffrn_reflns_limit_k_min -14
_diffrn_reflns_limit_l_max 19
_diffrn_reflns_limit_l_min -19
_diffrn_reflns_number 19296
_diffrn_reflns_point_group_measured_fraction_full 0.998
_diffrn_reflns_point_group_measured_fraction_max 0.998
_diffrn_reflns_theta_full 25.242
_diffrn_reflns_theta_max 26.371
_diffrn_reflns_theta_min 2.944
_exptl_absorpt_coefficient_mu 3.202
_exptl_absorpt_correction_T_max 1.00000
_exptl_absorpt_correction_T_min 0.81566
_exptl_absorpt_correction_type multi-scan
_exptl_absorpt_process_details
;
CrysAlisPro, Agilent Technologies,
Version 1.171.37.31 (release 14-01-2014 CrysAlis171 .NET)
(compiled Jan 14 2014,18:38:05)
Empirical absorption correction using spherical harmonics,
 implemented in SCALE3 ABSPACK scaling algorithm.
;
_exptl_crystal_colour 'clear colourless'
_exptl_crystal_colour_lustre clear
_exptl_crystal_colour_primary colourless
_exptl_crystal_density_diffrn 1.813
_exptl_crystal_description prism
_exptl_crystal_F_000 1032
_exptl_crystal_size_max 0.2
_exptl_crystal_size_mid 0.18
_exptl_crystal_size_min 0.12
_refine_diff_density_max 0.716
_refine_diff_density_min -0.676
_refine_diff_density_rms 0.090
_refine_ls_extinction_method none
_refine_ls_goodness_of_fit_ref 1.040
_refine_ls_hydrogen_treatment constr
_refine_ls_matrix_type full
_refine_ls_number_parameters 419
_refine_ls_number_reflns 8038
_refine_ls_number_restraints 0
_refine_ls_restrained_S_all 1.040
_refine_ls_R_factor_all 0.0308
_refine_ls_R_factor_gt 0.0245
_refine_ls_shift/su_max 0.001
_refine_ls_shift/su_mean 0.000
_refine_ls_structure_factor_coef Fsqd
_refine_ls_weighting_details 'w=1/[\s^2^(Fo^2^)+(0.0234P)^2^+0.3603P] where P=(Fo^2^+2Fc^2^)/3'
_refine_ls_weighting_scheme calc
_refine_ls_wR_factor_gt 0.0539
_refine_ls_wR_factor_ref 0.0575
_reflns_Friedel_coverage 0.000
_reflns_number_gt 7003
_reflns_number_total 8038
_reflns_threshold_expression 'I > 2\s(I)'
_cod_data_source_file c9dt01362h2.cif
_cod_data_source_block 5b
_cod_depositor_comments 'Adding full bibliography for 7700130--7700132.cif.'
_cod_database_code 7700131
_shelx_shelxl_version_number 2014/7
_shelx_space_group_comment
;
The symmetry employed for this shelxl refinement is uniquely defined
by the following loop, which should always be used as a source of
symmetry information in preference to the above space-group names.
They are only intended as comments.
;
_shelx_estimated_absorpt_t_max 0.700
_shelx_estimated_absorpt_t_min 0.567
_olex2_refinement_description
;
1. Fixed Uiso
 At 1.2 times of:
  All C(H) groups, All C(H,H) groups
 At 1.5 times of:
  All C(H,H,H) groups
2.a Secondary CH2 refined with riding coordinates:
 C23(H23A,H23B), C22(H22A,H22B), C20(H20A,H20B), C6(H6A,H6B), C7(H7A,H7B),
 C4(H4A,H4B)
2.b Aromatic/amide H refined with riding coordinates:
 C17(H17), C24(H24), C16(H16), C15(H15), C8(H8), C18(H18), C19(H19), C14(H14),
 C12(H12), C1(H1), C13(H13), C31(H31), C30(H30), C28(H28), C32(H32), C29(H29),
 C2(H2), C3(H3)
2.c Idealised Me refined as rotating group:
 C26(H26A,H26B,H26C), C21(H21A,H21B,H21C), C10(H10A,H10B,H10C), C5(H5A,H5B,H5C)
;
_olex2_submission_special_instructions 'No special instructions were received'

loop_
_space_group_symop_operation_xyz
'x, y, z'
'-x, -y, -z'

loop_
_atom_site_label
_atom_site_type_symbol
_atom_site_fract_x
_atom_site_fract_y
_atom_site_fract_z
_atom_site_U_iso_or_equiv
_atom_site_adp_type
_atom_site_occupancy
_atom_site_site_symmetry_order
_atom_site_calc_flag
_atom_site_refinement_flags_posn
I1 I 0.63654(2) 0.28162(2) 0.09148(2) 0.03543(6) Uani 1 1 d .
I2 I 0.49408(2) 0.82388(2) 0.35260(2) 0.02751(6) Uani 1 1 d .
I3 I 0.86691(2) 0.76941(2) 0.73508(2) 0.02953(6) Uani 1 1 d .
I4 I 0.04718(2) 0.25220(2) 0.94684(2) 0.04492(7) Uani 1 1 d .
N5 N 0.4109(2) 0.42850(19) 0.78651(16) 0.0253(5) Uani 1 1 d .
N6 N 0.2576(2) 1.0352(2) -0.03450(16) 0.0255(5) Uani 1 1 d .
N9 N 0.36453(19) 1.05635(19) 0.26192(15) 0.0237(5) Uani 1 1 d .
N4 N 0.4792(2) 0.4354(2) 0.86033(17) 0.0306(6) Uani 1 1 d .
N7 N 0.2516(2) 0.9968(2) -0.17595(16) 0.0269(5) Uani 1 1 d .
N10 N 0.30679(18) 1.03023(18) 0.33127(15) 0.0206(5) Uani 1 1 d .
N8 N 0.29825(19) 0.98517(19) 0.19542(15) 0.0235(5) Uani 1 1 d .
N3 N 0.5806(2) 0.5114(2) 0.85244(17) 0.0306(6) Uani 1 1 d .
N1 N 0.8335(2) 0.4558(2) 0.84438(18) 0.0335(6) Uani 1 1 d .
C17 C 0.1969(2) 0.9680(2) -0.10545(19) 0.0264(6) Uani 1 1 d .
H17 H 0.1254 0.9085 -0.1061 0.032 Uiso 1 1 calc R
C27 C 0.1188(2) 0.8994(2) 0.37247(18) 0.0227(6) Uani 1 1 d .
C24 C 0.1997(2) 0.9143(2) 0.22084(18) 0.0231(6) Uani 1 1 d .
H24 H 0.1396 0.8561 0.1838 0.028 Uiso 1 1 calc R
C26 C 0.3561(3) 1.0956(2) 0.4176(2) 0.0301(6) Uani 1 1 d .
H26A H 0.4240 1.0641 0.4394 0.045 Uiso 1 1 calc GR
H26B H 0.2909 1.0898 0.4588 0.045 Uiso 1 1 calc GR
H26C H 0.3867 1.1770 0.4131 0.045 Uiso 1 1 calc GR
N2 N 0.9757(2) 0.4991(2) 0.75732(18) 0.0320(6) Uani 1 1 d .
C23 C 0.3301(3) 0.9929(3) 0.10448(19) 0.0301(7) Uani 1 1 d .
H23A H 0.3393 0.9163 0.0733 0.036 Uiso 1 1 calc R
H23B H 0.4094 1.0490 0.1053 0.036 Uiso 1 1 calc R
C16 C 0.3577(2) 0.4199(2) 0.5819(2) 0.0289(6) Uani 1 1 d .
H16 H 0.3457 0.3433 0.5938 0.035 Uiso 1 1 calc R
C11 C 0.4142(2) 0.5132(2) 0.64658(19) 0.0226(6) Uani 1 1 d .
C25 C 0.2049(2) 0.9436(2) 0.31008(18) 0.0203(5) Uani 1 1 d .
C22 C 0.2284(3) 1.0319(3) 0.05684(19) 0.0301(7) Uani 1 1 d .
H22A H 0.1486 0.9775 0.0582 0.036 Uiso 1 1 calc R
H22B H 0.2214 1.1099 0.0866 0.036 Uiso 1 1 calc R
C9 C 0.4663(2) 0.4986(2) 0.73183(19) 0.0240(6) Uani 1 1 d .
C15 C 0.3189(2) 0.4391(3) 0.5000(2) 0.0309(7) Uani 1 1 d .
H15 H 0.2796 0.3754 0.4559 0.037 Uiso 1 1 calc R
C8 C 0.5773(3) 0.5521(3) 0.7763(2) 0.0308(7) Uani 1 1 d .
H8 H 0.6400 0.6074 0.7572 0.037 Uiso 1 1 calc R
C18 C 0.3566(3) 1.1099(3) -0.0599(2) 0.0328(7) Uani 1 1 d .
H18 H 0.4160 1.1679 -0.0221 0.039 Uiso 1 1 calc R
C19 C 0.3523(3) 1.0845(3) -0.1479(2) 0.0312(7) Uani 1 1 d .
H19 H 0.4091 1.1208 -0.1846 0.037 Uiso 1 1 calc R
C21 C 0.3045(3) 0.8666(3) -0.3010(2) 0.0360(7) Uani 1 1 d .
H21A H 0.2774 0.8278 -0.3619 0.054 Uiso 1 1 calc GR
H21B H 0.3055 0.8083 -0.2632 0.054 Uiso 1 1 calc GR
H21C H 0.3877 0.9147 -0.2992 0.054 Uiso 1 1 calc GR
C14 C 0.3368(2) 0.5503(3) 0.4820(2) 0.0324(7) Uani 1 1 d .
H14 H 0.3109 0.5629 0.4254 0.039 Uiso 1 1 calc R
C10 C 0.2878(2) 0.3524(3) 0.7753(2) 0.0352(7) Uani 1 1 d .
H10A H 0.2939 0.2734 0.7497 0.053 Uiso 1 1 calc GR
H10B H 0.2340 0.3804 0.7357 0.053 Uiso 1 1 calc GR
H10C H 0.2533 0.3524 0.8330 0.053 Uiso 1 1 calc GR
C12 C 0.4306(2) 0.6257(2) 0.6285(2) 0.0294(7) Uani 1 1 d .
H12 H 0.4681 0.6901 0.6727 0.035 Uiso 1 1 calc R
C1 C 0.9381(3) 0.5288(3) 0.8366(2) 0.0337(7) Uani 1 1 d .
H1 H 0.9791 0.5919 0.8806 0.040 Uiso 1 1 calc R
C13 C 0.3922(3) 0.6428(3) 0.5462(2) 0.0334(7) Uani 1 1 d .
H13 H 0.4041 0.7192 0.5337 0.040 Uiso 1 1 calc R
C31 C 0.0704(3) 0.8243(3) 0.5048(2) 0.0378(8) Uani 1 1 d .
H31 H 0.0966 0.8012 0.5574 0.045 Uiso 1 1 calc R
C20 C 0.2173(3) 0.9413(3) -0.2682(2) 0.0341(7) Uani 1 1 d .
H20A H 0.2181 1.0015 -0.3054 0.041 Uiso 1 1 calc R
H20B H 0.1324 0.8933 -0.2733 0.041 Uiso 1 1 calc R
C30 C -0.0537(3) 0.8171(3) 0.4844(2) 0.0369(8) Uani 1 1 d .
H30 H -0.1126 0.7894 0.5233 0.044 Uiso 1 1 calc R
C28 C -0.0064(2) 0.8899(2) 0.3516(2) 0.0307(7) Uani 1 1 d .
H28 H -0.0332 0.9110 0.2983 0.037 Uiso 1 1 calc R
C6 C 0.7622(3) 0.4586(3) 0.9217(2) 0.0478(9) Uani 1 1 d .
H6A H 0.8196 0.4800 0.9757 0.057 Uiso 1 1 calc R
H6B H 0.7120 0.3800 0.9215 0.057 Uiso 1 1 calc R
C32 C 0.1568(3) 0.8653(3) 0.4485(2) 0.0314(7) Uani 1 1 d .
H32 H 0.2421 0.8699 0.4623 0.038 Uiso 1 1 calc R
C7 C 0.6781(3) 0.5428(3) 0.9251(2) 0.0458(9) Uani 1 1 d .
H7A H 0.6394 0.5468 0.9821 0.055 Uiso 1 1 calc R
H7B H 0.7280 0.6209 0.9230 0.055 Uiso 1 1 calc R
C29 C -0.0920(3) 0.8496(3) 0.4083(2) 0.0383(8) Uani 1 1 d .
H29 H -0.1773 0.8446 0.3946 0.046 Uiso 1 1 calc R
C4 C 1.0852(3) 0.5654(3) 0.7226(3) 0.0471(9) Uani 1 1 d .
H4A H 1.1600 0.5417 0.7436 0.056 Uiso 1 1 calc R
H4B H 1.0941 0.6490 0.7459 0.056 Uiso 1 1 calc R
C2 C 0.8037(3) 0.3777(3) 0.7669(2) 0.0443(8) Uani 1 1 d .
H2 H 0.7331 0.3159 0.7538 0.053 Uiso 1 1 calc R
C3 C 0.8926(3) 0.4048(3) 0.7132(3) 0.0441(8) Uani 1 1 d .
H3 H 0.8970 0.3655 0.6548 0.053 Uiso 1 1 calc R
C5 C 1.0751(4) 0.5461(4) 0.6246(3) 0.0662(13) Uani 1 1 d .
H5A H 1.0678 0.4635 0.6014 0.099 Uiso 1 1 calc GR
H5B H 1.1489 0.5912 0.6039 0.099 Uiso 1 1 calc GR
H5C H 1.0018 0.5707 0.6037 0.099 Uiso 1 1 calc GR

loop_
_atom_site_aniso_label
_atom_site_aniso_U_11
_atom_site_aniso_U_22
_atom_site_aniso_U_33
_atom_site_aniso_U_23
_atom_site_aniso_U_13
_atom_site_aniso_U_12
I1 0.04412(12) 0.03229(11) 0.02913(12) 0.00519(9) 0.00047(9) 0.00720(8)
I2 0.03309(10) 0.02848(10) 0.02406(11) 0.00916(8) 0.00472(8) 0.00967(7)
I3 0.02928(10) 0.02915(10) 0.03327(12) 0.00895(8) 0.00743(8) 0.00976(7)
I4 0.03176(11) 0.05790(15) 0.03464(14) -0.00209(11) -0.00615(9) -0.00444(9)
N5 0.0268(11) 0.0259(12) 0.0239(14) 0.0056(10) 0.0065(10) 0.0053(9)
N6 0.0284(12) 0.0297(13) 0.0197(13) 0.0066(10) 0.0044(10) 0.0069(10)
N9 0.0231(11) 0.0276(12) 0.0212(13) 0.0058(10) 0.0015(10) 0.0064(9)
N4 0.0316(13) 0.0352(14) 0.0246(14) 0.0058(11) 0.0049(11) 0.0052(10)
N7 0.0260(11) 0.0364(14) 0.0205(13) 0.0069(11) 0.0031(10) 0.0102(10)
N10 0.0220(11) 0.0229(12) 0.0174(12) 0.0051(9) 0.0012(9) 0.0050(9)
N8 0.0259(11) 0.0278(12) 0.0182(13) 0.0052(10) 0.0029(10) 0.0080(9)
N3 0.0271(12) 0.0366(14) 0.0249(14) 0.0023(11) 0.0022(11) 0.0023(10)
N1 0.0344(13) 0.0290(13) 0.0378(17) 0.0140(12) -0.0090(12) 0.0042(10)
C17 0.0238(13) 0.0327(16) 0.0249(17) 0.0084(13) 0.0057(12) 0.0081(11)
C27 0.0284(13) 0.0207(13) 0.0179(15) 0.0034(11) 0.0029(11) 0.0030(10)
C24 0.0238(13) 0.0244(14) 0.0200(15) 0.0051(12) -0.0016(11) 0.0028(10)
C26 0.0325(15) 0.0287(15) 0.0241(17) -0.0007(13) -0.0004(13) -0.0001(12)
N2 0.0334(13) 0.0246(13) 0.0387(17) 0.0044(11) -0.0029(12) 0.0096(10)
C23 0.0328(15) 0.0422(17) 0.0199(16) 0.0095(13) 0.0089(13) 0.0144(13)
C16 0.0290(14) 0.0271(15) 0.0319(18) 0.0069(13) 0.0031(13) 0.0074(11)
C11 0.0189(12) 0.0272(14) 0.0236(16) 0.0077(12) 0.0074(11) 0.0057(10)
C25 0.0195(12) 0.0212(13) 0.0207(15) 0.0043(11) -0.0015(11) 0.0056(10)
C22 0.0344(15) 0.0407(17) 0.0178(16) 0.0072(13) 0.0083(13) 0.0108(13)
C9 0.0268(13) 0.0216(14) 0.0236(16) 0.0024(12) 0.0066(12) 0.0056(10)
C15 0.0297(14) 0.0348(16) 0.0283(17) 0.0026(13) 0.0025(13) 0.0091(12)
C8 0.0287(14) 0.0350(16) 0.0249(17) 0.0041(13) 0.0036(13) -0.0013(12)
C18 0.0333(15) 0.0331(16) 0.0296(18) 0.0078(14) 0.0039(13) -0.0007(12)
C19 0.0295(14) 0.0372(17) 0.0280(18) 0.0134(14) 0.0049(13) 0.0030(12)
C21 0.0386(16) 0.0392(18) 0.0280(18) -0.0016(14) -0.0012(14) 0.0099(13)
C14 0.0295(14) 0.0452(18) 0.0274(18) 0.0135(15) 0.0100(13) 0.0125(13)
C10 0.0265(14) 0.0366(17) 0.042(2) 0.0149(15) 0.0041(14) -0.0021(12)
C12 0.0280(14) 0.0283(15) 0.0315(18) 0.0068(13) 0.0081(13) 0.0025(11)
C1 0.0316(15) 0.0291(16) 0.039(2) 0.0083(14) -0.0096(14) 0.0045(12)
C13 0.0348(15) 0.0308(16) 0.038(2) 0.0158(15) 0.0113(14) 0.0065(12)
C31 0.0451(18) 0.0433(19) 0.0229(17) 0.0140(14) -0.0018(14) -0.0005(14)
C20 0.0308(15) 0.0505(19) 0.0198(16) 0.0009(14) -0.0025(13) 0.0108(13)
C30 0.0348(16) 0.0409(18) 0.0291(18) 0.0079(14) 0.0065(14) -0.0071(13)
C28 0.0283(14) 0.0351(16) 0.0285(17) 0.0094(14) 0.0001(13) 0.0036(12)
C6 0.0381(17) 0.063(2) 0.042(2) 0.0306(19) -0.0084(16) -0.0035(16)
C32 0.0286(14) 0.0376(17) 0.0256(17) 0.0090(13) -0.0005(12) -0.0007(12)
C7 0.0337(16) 0.069(2) 0.0274(19) 0.0031(17) -0.0020(14) -0.0008(16)
C29 0.0255(14) 0.0467(19) 0.039(2) 0.0082(16) 0.0036(14) -0.0015(13)
C4 0.0283(16) 0.043(2) 0.071(3) 0.0088(19) 0.0079(17) 0.0107(14)
C2 0.0458(19) 0.0305(17) 0.050(2) 0.0062(16) -0.0137(17) -0.0018(14)
C3 0.0498(19) 0.0298(17) 0.048(2) 0.0000(16) -0.0057(17) 0.0057(14)
C5 0.062(2) 0.068(3) 0.067(3) 0.005(2) 0.035(2) 0.010(2)

loop_
_atom_type_symbol
_atom_type_description
_atom_type_scat_dispersion_real
_atom_type_scat_dispersion_imag
_atom_type_scat_source
C C 0.0033 0.0016 'International Tables Vol C Tables 4.2.6.8 and 6.1.1.4'
H H 0.0000 0.0000 'International Tables Vol C Tables 4.2.6.8 and 6.1.1.4'
I I -0.4742 1.8119 'International Tables Vol C Tables 4.2.6.8 and 6.1.1.4'
N N 0.0061 0.0033 'International Tables Vol C Tables 4.2.6.8 and 6.1.1.4'

loop_
_geom_angle_atom_site_label_1
_geom_angle_atom_site_label_2
_geom_angle_atom_site_label_3
_geom_angle
N4 N5 C9 113.2(2)
N4 N5 C10 117.8(2)
C9 N5 C10 129.0(3)
C17 N6 C22 126.5(2)
C17 N6 C18 108.8(2)
C18 N6 C22 124.7(3)
N8 N9 N10 103.75(19)
N3 N4 N5 103.8(2)
C17 N7 C19 108.2(2)
C17 N7 C20 127.0(2)
C19 N7 C20 124.7(2)
N9 N10 C26 118.2(2)
N9 N10 C25 113.1(2)
C25 N10 C26 128.7(2)
N9 N8 C24 112.9(2)
N9 N8 C23 119.9(2)
C24 N8 C23 127.0(2)
N4 N3 C8 112.5(2)
N4 N3 C7 118.8(2)
C8 N3 C7 128.7(2)
C1 N1 C6 125.8(3)
C1 N1 C2 108.3(3)
C2 N1 C6 125.9(3)
N6 C17 N7 108.8(2)
C28 C27 C25 117.5(2)
C32 C27 C25 122.8(2)
C32 C27 C28 119.7(2)
N8 C24 C25 105.6(2)
C1 N2 C4 124.0(3)
C1 N2 C3 108.5(3)
C3 N2 C4 127.3(3)
N8 C23 C22 108.9(2)
C15 C16 C11 119.7(3)
C16 C11 C9 122.5(2)
C16 C11 C12 119.6(3)
C12 C11 C9 117.7(3)
N10 C25 C27 125.6(2)
C24 C25 N10 104.7(2)
C24 C25 C27 129.6(2)
N6 C22 C23 108.9(2)
N5 C9 C11 126.7(2)
N5 C9 C8 103.9(2)
C8 C9 C11 129.4(2)
C14 C15 C16 120.4(3)
N3 C8 C9 106.6(2)
C19 C18 N6 106.4(3)
C18 C19 N7 107.9(2)
C13 C14 C15 119.9(3)
C13 C12 C11 119.7(3)
N2 C1 N1 108.6(3)
C14 C13 C12 120.6(3)
C30 C31 C32 120.1(3)
N7 C20 C21 111.1(2)
C29 C30 C31 120.2(3)
C29 C28 C27 120.1(3)
N1 C6 C7 113.1(3)
C27 C32 C31 119.9(3)
N3 C7 C6 113.2(3)
C30 C29 C28 120.0(3)
N2 C4 C5 111.6(3)
C3 C2 N1 107.1(3)
C2 C3 N2 107.5(3)

loop_
_geom_bond_atom_site_label_1
_geom_bond_atom_site_label_2
_geom_bond_distance
N5 N4 1.320(3)
N5 C9 1.360(3)
N5 C10 1.465(3)
N6 C17 1.311(4)
N6 C22 1.458(3)
N6 C18 1.381(3)
N9 N10 1.314(3)
N9 N8 1.307(3)
N4 N3 1.318(3)
N7 C17 1.323(3)
N7 C19 1.367(4)
N7 C20 1.462(4)
N10 C26 1.448(4)
N10 C25 1.356(3)
N8 C24 1.354(3)
N8 C23 1.468(3)
N3 C8 1.341(4)
N3 C7 1.469(4)
N1 C1 1.325(4)
N1 C6 1.454(4)
N1 C2 1.371(4)
C27 C25 1.465(3)
C27 C28 1.391(4)
C27 C32 1.377(4)
C24 C25 1.354(4)
N2 C1 1.321(4)
N2 C4 1.479(4)
N2 C3 1.363(4)
C23 C22 1.514(4)
C16 C11 1.388(4)
C16 C15 1.383(4)
C11 C9 1.462(4)
C11 C12 1.399(4)
C9 C8 1.364(4)
C15 C14 1.381(4)
C18 C19 1.333(4)
C21 C20 1.497(4)
C14 C13 1.374(4)
C12 C13 1.378(4)
C31 C30 1.383(4)
C31 C32 1.387(4)
C30 C29 1.370(5)
C28 C29 1.383(4)
C6 C7 1.506(5)
C4 C5 1.481(6)
C2 C3 1.335(5)
